data_1555649
loop_
_publ_author_name
'Miura, Wataru'
'Hirano, Koji'
'Miura, Masahiro'

_publ_section_title
;
 Rhodium-Catalyzed C6-Selective C-H Borylation of 2-Pyridones.
;
_journal_issue 15
_journal_name_full 'Organic letters'
_journal_page_first 3742
_journal_page_last 3745
_journal_paper_doi 10.1021/acs.orglett.6b01762
_journal_volume 18
_journal_year 2016
_chemical_formula_moiety 'C16 H19 B N2 O3'
_chemical_formula_sum 'C16 H19 B N2 O3'
_chemical_formula_weight 298.15
_space_group_IT_number 2
_space_group_name_Hall '-P 1'
_space_group_name_H-M_alt 'P -1'
_symmetry_cell_setting triclinic
_symmetry_Int_Tables_number 2
_symmetry_space_group_name_Hall '-P 1'
_symmetry_space_group_name_H-M 'P -1'
_atom_sites_solution_hydrogens geom
_atom_sites_solution_primary direct
_atom_sites_solution_secondary difmap
_cell_angle_alpha 70.4935(10)
_cell_angle_beta 89.135(16)
_cell_angle_gamma 89.14(2)
_cell_formula_units_Z 4
_cell_length_a 10.4857(15)
_cell_length_b 10.8482(10)
_cell_length_c 14.0338(11)
_cell_measurement_reflns_used 4073
_cell_measurement_temperature 173
_cell_measurement_theta_max 27.50
_cell_measurement_theta_min 3.10
_cell_volume 1504.5(3)
_computing_cell_refinement 'CrystalClear-SM Expert 2.0 r15'
_computing_data_collection 'CrystalClear-SM Expert 2.0 r15 (Rigaku, 2011)'
_computing_data_reduction 'CrystalClear-SM Expert 2.0 r15'
_computing_molecular_graphics 'CrystalStructure 4.0'
_computing_publication_material 'CrystalStructure 4.0 (Rigaku, 2010)'
_computing_structure_refinement 'SHELXL97 (Sheldrick, 2008)'
_computing_structure_solution 'SHELXS97 (Sheldrick, 2008)'
_diffrn_ambient_temperature 173
_diffrn_detector_area_resol_mean 6.827
_diffrn_measured_fraction_theta_full 0.980
_diffrn_measured_fraction_theta_max 0.980
_diffrn_measurement_device_type 'Rigaku XtaLAB mini'
_diffrn_measurement_method \w
_diffrn_radiation_type 'Mo K\a'
_diffrn_radiation_wavelength 0.71075
_diffrn_reflns_av_R_equivalents 0.0213
_diffrn_reflns_limit_h_max 13
_diffrn_reflns_limit_h_min -13
_diffrn_reflns_limit_k_max 14
_diffrn_reflns_limit_k_min -11
_diffrn_reflns_limit_l_max 18
_diffrn_reflns_limit_l_min -18
_diffrn_reflns_number 8963
_diffrn_reflns_theta_full 27.51
_diffrn_reflns_theta_max 27.51
_diffrn_standards_number 0
_exptl_absorpt_coefficient_mu 0.090
_exptl_absorpt_correction_T_max 0.969
_exptl_absorpt_correction_T_min 0.959
_exptl_absorpt_correction_type numerical
_exptl_absorpt_process_details 'NUMABS (Rigaku, 1999)'
_exptl_crystal_colour colorless
_exptl_crystal_density_diffrn 1.316
_exptl_crystal_density_method 'not measured'
_exptl_crystal_description prism
_exptl_crystal_F_000 632.00
_exptl_crystal_size_max 0.420
_exptl_crystal_size_mid 0.360
_exptl_crystal_size_min 0.350
_refine_diff_density_max 0.630
_refine_diff_density_min -0.260
_refine_ls_extinction_method none
_refine_ls_goodness_of_fit_ref 1.101
_refine_ls_hydrogen_treatment constr
_refine_ls_number_parameters 397
_refine_ls_number_reflns 6778
_refine_ls_number_restraints 0
_refine_ls_R_factor_gt 0.0581
_refine_ls_shift/su_max 0.000
_refine_ls_structure_factor_coef Fsqd
_refine_ls_weighting_details 'w = 1/[\s^2^(Fo^2^)+(0.0414P)^2^+0.8606P] where P=(Fo^2^+2Fc^2^)/3'
_refine_ls_weighting_scheme calc
_refine_ls_wR_factor_ref 0.1459
_reflns_number_gt 4912
_reflns_number_total 6778
_reflns_threshold_expression F^2^>2.0\s(F^2^)
_cod_data_source_file ol6b01762_si_002.cif
_cod_data_source_block 456
_cod_database_code 1555649

loop_
_symmetry_equiv_pos_site_id
_symmetry_equiv_pos_as_xyz
1 +X,+Y,+Z
2 -X,-Y,-Z

loop_
_atom_site_label
_atom_site_type_symbol
_atom_site_fract_x
_atom_site_fract_y
_atom_site_fract_z
_atom_site_U_iso_or_equiv
_atom_site_adp_type
_atom_site_occupancy
_atom_site_symmetry_multiplicity
_atom_site_calc_flag
_atom_site_refinement_flags
O1 O 0.90341(14) 0.73391(14) 0.41506(11) 0.0254(4) Uani 1.0 2 d .
O2 O 0.78560(14) 0.68246(14) 0.03812(11) 0.0260(4) Uani 1.0 2 d .
O3 O 0.61794(14) 0.71196(14) -0.07388(11) 0.0271(4) Uani 1.0 2 d .
O4 O 0.73175(15) 0.72892(14) 0.52293(11) 0.0274(4) Uani 1.0 2 d .
O5 O 0.85865(17) 0.22732(15) 0.74962(12) 0.0382(5) Uani 1.0 2 d .
O9 O 0.63520(19) 0.17502(17) 0.21935(14) 0.0461(5) Uani 1.0 2 d .
N6 N 0.94126(17) 0.61891(17) 0.60099(13) 0.0249(4) Uani 1.0 2 d .
N7 N 0.64819(17) 0.38356(17) 0.10378(13) 0.0247(4) Uani 1.0 2 d .
N8 N 0.85264(17) 0.42377(16) 0.61668(13) 0.0244(4) Uani 1.0 2 d .
N10 N 0.58479(17) 0.57745(17) 0.11785(13) 0.0251(4) Uani 1.0 2 d .
C11 C 0.69315(19) 0.4725(2) 0.01241(15) 0.0220(5) Uani 1.0 2 d .
C12 C 0.9355(2) 0.4922(2) 0.65987(16) 0.0252(5) Uani 1.0 2 d .
C13 C 0.8043(2) 0.5043(2) 0.52385(16) 0.0246(5) Uani 1.0 2 d .
C14 C 0.8216(2) 0.7887(2) -0.05150(17) 0.0279(5) Uani 1.0 2 d .
C15 C 1.0059(3) 0.4442(3) 0.74734(17) 0.0326(6) Uani 1.0 2 d .
C16 C 0.7449(2) 0.4245(3) -0.05684(17) 0.0285(5) Uani 1.0 2 d .
C17 C 0.8255(3) 0.2896(2) 0.66243(17) 0.0298(5) Uani 1.0 2 d .
C18 C 1.0213(3) 0.7005(3) 0.62338(17) 0.0310(5) Uani 1.0 2 d .
C19 C 0.5817(2) 0.4466(2) 0.16308(16) 0.0249(5) Uani 1.0 2 d .
C21 C 0.7320(3) 0.4496(3) 0.47007(18) 0.0315(5) Uani 1.0 2 d .
C22 C 1.0856(3) 0.5301(3) 0.77059(18) 0.0354(6) Uani 1.0 2 d .
C23 C 0.8209(2) 0.8425(2) 0.36211(16) 0.0254(5) Uani 1.0 2 d .
C25 C 0.7300(2) 0.8577(2) 0.44737(16) 0.0262(5) Uani 1.0 2 d .
C26 C 0.7516(3) 0.2377(3) 0.59882(19) 0.0356(6) Uani 1.0 2 d .
C27 C 0.6645(3) 0.2467(2) 0.13246(18) 0.0306(5) Uani 1.0 2 d .
C28 C 0.8854(3) 0.8931(3) -0.0191(2) 0.0398(6) Uani 1.0 2 d .
C29 C 0.5267(3) 0.6564(3) 0.16169(18) 0.0328(6) Uani 1.0 2 d .
C30 C 0.5164(3) 0.3894(3) 0.25399(17) 0.0353(6) Uani 1.0 2 d .
C31 C 1.0962(3) 0.6593(3) 0.70807(19) 0.0357(6) Uani 1.0 2 d .
C32 C 0.7556(3) 0.2871(3) -0.03649(19) 0.0348(6) Uani 1.0 2 d .
C33 C 0.9036(3) 0.9597(3) 0.3094(2) 0.0402(6) Uani 1.0 2 d .
C34 C 0.7179(3) 0.2031(3) 0.05419(19) 0.0353(6) Uani 1.0 2 d .
C35 C 0.4566(3) 0.4713(3) 0.29775(19) 0.0410(7) Uani 1.0 2 d .
C36 C 0.4617(3) 0.6060(3) 0.2525(2) 0.0410(6) Uani 1.0 2 d .
C37 C 0.7028(3) 0.8755(3) -0.22176(19) 0.0457(7) Uani 1.0 2 d .
C38 C 0.6916(3) 0.8312(2) -0.10727(18) 0.0307(5) Uani 1.0 2 d .
C39 C 0.9182(3) 0.7357(3) -0.1115(2) 0.0397(6) Uani 1.0 2 d .
C40 C 0.7777(3) 0.9555(3) 0.4955(2) 0.0423(7) Uani 1.0 2 d .
C41 C 0.5921(3) 0.8925(3) 0.4164(2) 0.0414(7) Uani 1.0 2 d .
C42 C 0.7071(3) 0.3133(3) 0.50812(19) 0.0372(6) Uani 1.0 2 d .
C43 C 0.7489(3) 0.8046(3) 0.28231(19) 0.0425(7) Uani 1.0 2 d .
C44 C 0.6199(3) 0.9360(3) -0.0760(3) 0.0476(7) Uani 1.0 2 d .
B20 B 0.8395(3) 0.6567(3) 0.50493(18) 0.0233(5) Uani 1.0 2 d .
B45 B 0.6753(3) 0.6220(3) 0.01349(18) 0.0223(5) Uani 1.0 2 d .
H15 H 0.9997 0.3555 0.7898 0.0391 Uiso 1.0 2 calc R
H16 H 0.7745 0.4830 -0.1198 0.0341 Uiso 1.0 2 calc R
H18 H 1.0263 0.7887 0.5798 0.0372 Uiso 1.0 2 calc R
H21 H 0.6979 0.5022 0.4070 0.0379 Uiso 1.0 2 calc R
H22 H 1.1343 0.5001 0.8307 0.0425 Uiso 1.0 2 calc R
H26 H 0.7337 0.1468 0.6217 0.0427 Uiso 1.0 2 calc R
H28A H 0.8239 0.9286 0.0185 0.0478 Uiso 1.0 2 calc R
H28B H 0.9153 0.9636 -0.0791 0.0478 Uiso 1.0 2 calc R
H28C H 0.9581 0.8544 0.0242 0.0478 Uiso 1.0 2 calc R
H29 H 0.5304 0.7485 0.1296 0.0393 Uiso 1.0 2 calc R
H30 H 0.5133 0.2971 0.2848 0.0423 Uiso 1.0 2 calc R
H31 H 1.1532 0.7172 0.7232 0.0429 Uiso 1.0 2 calc R
H32 H 0.7893 0.2544 -0.0867 0.0418 Uiso 1.0 2 calc R
H33A H 0.9501 0.9849 0.3600 0.0482 Uiso 1.0 2 calc R
H33B H 0.8496 1.0330 0.2700 0.0482 Uiso 1.0 2 calc R
H33C H 0.9646 0.9370 0.2641 0.0482 Uiso 1.0 2 calc R
H34 H 0.7271 0.1118 0.0666 0.0423 Uiso 1.0 2 calc R
H35 H 0.4112 0.4351 0.3597 0.0492 Uiso 1.0 2 calc R
H36 H 0.4214 0.6624 0.2832 0.0492 Uiso 1.0 2 calc R
H37A H 0.7483 0.8084 -0.2419 0.0549 Uiso 1.0 2 calc R
H37B H 0.7500 0.9577 -0.2462 0.0549 Uiso 1.0 2 calc R
H37C H 0.6174 0.8890 -0.2511 0.0549 Uiso 1.0 2 calc R
H39A H 0.8778 0.6686 -0.1331 0.0476 Uiso 1.0 2 calc R
H39B H 0.9914 0.6973 -0.0687 0.0476 Uiso 1.0 2 calc R
H39C H 0.9472 0.8073 -0.1711 0.0476 Uiso 1.0 2 calc R
H40A H 0.8667 0.9351 0.5158 0.0508 Uiso 1.0 2 calc R
H40B H 0.7251 0.9499 0.5552 0.0508 Uiso 1.0 2 calc R
H40C H 0.7718 1.0442 0.4465 0.0508 Uiso 1.0 2 calc R
H41A H 0.5596 0.8309 0.3852 0.0496 Uiso 1.0 2 calc R
H41B H 0.5876 0.9815 0.3677 0.0496 Uiso 1.0 2 calc R
H41C H 0.5402 0.8875 0.4762 0.0496 Uiso 1.0 2 calc R
H42 H 0.6585 0.2748 0.4691 0.0446 Uiso 1.0 2 calc R
H43A H 0.6948 0.7292 0.3157 0.0510 Uiso 1.0 2 calc R
H43B H 0.8100 0.7820 0.2372 0.0510 Uiso 1.0 2 calc R
H43C H 0.6955 0.8785 0.2430 0.0510 Uiso 1.0 2 calc R
H44A H 0.6134 0.9080 -0.0021 0.0572 Uiso 1.0 2 calc R
H44B H 0.5342 0.9485 -0.1048 0.0572 Uiso 1.0 2 calc R
H44C H 0.6664 1.0185 -0.1011 0.0572 Uiso 1.0 2 calc R

loop_
_atom_site_aniso_label
_atom_site_aniso_U_11
_atom_site_aniso_U_22
_atom_site_aniso_U_33
_atom_site_aniso_U_12
_atom_site_aniso_U_13
_atom_site_aniso_U_23
O1 0.0249(8) 0.0217(8) 0.0246(8) 0.0036(6) 0.0022(6) -0.0013(6)
O2 0.0248(8) 0.0248(8) 0.0254(8) -0.0053(7) -0.0021(6) -0.0042(6)
O3 0.0267(8) 0.0230(8) 0.0274(8) -0.0037(7) -0.0053(7) -0.0023(6)
O4 0.0302(9) 0.0202(8) 0.0267(8) 0.0029(7) 0.0057(7) -0.0013(6)
O5 0.0503(11) 0.0267(9) 0.0292(9) 0.0021(8) 0.0069(8) 0.0015(7)
O9 0.0539(12) 0.0319(10) 0.0415(11) 0.0003(9) -0.0017(9) 0.0025(8)
N6 0.0261(10) 0.0222(9) 0.0251(9) 0.0009(8) -0.0015(8) -0.0062(8)
N7 0.0252(10) 0.0224(9) 0.0250(10) -0.0025(8) -0.0010(8) -0.0058(8)
N8 0.0277(10) 0.0185(9) 0.0243(9) 0.0023(7) 0.0017(8) -0.0036(7)
N10 0.0229(9) 0.0268(10) 0.0259(9) -0.0029(8) -0.0001(8) -0.0093(8)
C11 0.0196(10) 0.0225(10) 0.0208(10) -0.0014(8) -0.0015(8) -0.0033(8)
C12 0.0253(11) 0.0228(11) 0.0253(11) 0.0027(9) 0.0037(9) -0.0052(9)
C13 0.0273(11) 0.0193(10) 0.0250(11) 0.0026(9) 0.0022(9) -0.0046(8)
C14 0.0279(12) 0.0242(11) 0.0288(12) -0.0071(9) 0.0016(9) -0.0052(9)
C15 0.0333(13) 0.0312(12) 0.0271(12) 0.0061(10) 0.0008(10) -0.0018(10)
C16 0.0285(12) 0.0287(12) 0.0286(12) -0.0022(10) 0.0023(9) -0.0101(9)
C17 0.0314(12) 0.0204(11) 0.0337(13) 0.0024(9) 0.0096(10) -0.0044(9)
C18 0.0330(13) 0.0278(12) 0.0315(12) -0.0015(10) -0.0019(10) -0.0086(10)
C19 0.0240(11) 0.0280(11) 0.0220(11) -0.0036(9) -0.0011(9) -0.0073(9)
C21 0.0369(13) 0.0260(12) 0.0309(12) -0.0020(10) -0.0025(10) -0.0083(10)
C22 0.0316(13) 0.0452(15) 0.0287(12) 0.0084(11) -0.0088(10) -0.0113(11)
C23 0.0258(11) 0.0212(10) 0.0252(11) 0.0022(9) 0.0015(9) -0.0025(9)
C25 0.0288(12) 0.0188(10) 0.0273(11) 0.0009(9) 0.0041(9) -0.0029(9)
C26 0.0451(15) 0.0195(11) 0.0403(14) -0.0067(10) 0.0101(12) -0.0077(10)
C27 0.0268(12) 0.0227(11) 0.0370(13) -0.0010(9) -0.0060(10) -0.0025(10)
C28 0.0413(15) 0.0316(13) 0.0460(15) -0.0123(11) -0.0031(12) -0.0118(12)
C29 0.0283(12) 0.0381(13) 0.0372(13) -0.0019(10) 0.0037(10) -0.0196(11)
C30 0.0352(13) 0.0410(14) 0.0266(12) -0.0104(11) 0.0040(10) -0.0071(10)
C31 0.0325(13) 0.0397(14) 0.0375(14) 0.0019(11) -0.0073(11) -0.0160(11)
C32 0.0325(13) 0.0352(13) 0.0437(15) 0.0031(11) -0.0017(11) -0.0224(11)
C33 0.0404(15) 0.0267(12) 0.0426(15) -0.0005(11) 0.0137(12) 0.0024(11)
C34 0.0354(13) 0.0250(12) 0.0464(15) 0.0023(10) -0.0061(11) -0.0132(11)
C35 0.0340(14) 0.0610(18) 0.0296(13) -0.0137(13) 0.0086(11) -0.0171(12)
C36 0.0327(14) 0.0597(18) 0.0396(14) -0.0042(13) 0.0064(11) -0.0288(13)
C37 0.0510(17) 0.0412(15) 0.0328(14) -0.0126(13) -0.0052(12) 0.0047(12)
C38 0.0314(13) 0.0230(11) 0.0337(13) -0.0032(10) -0.0022(10) -0.0039(10)
C39 0.0342(14) 0.0381(14) 0.0454(15) -0.0083(11) 0.0115(12) -0.0123(12)
C40 0.0611(18) 0.0288(13) 0.0385(14) -0.0008(12) 0.0046(13) -0.0135(11)
C41 0.0323(14) 0.0349(14) 0.0477(16) 0.0080(11) 0.0052(12) -0.0019(12)
C42 0.0441(15) 0.0309(13) 0.0396(14) -0.0095(11) 0.0026(12) -0.0157(11)
C43 0.0518(17) 0.0434(15) 0.0335(14) 0.0124(13) -0.0086(12) -0.0147(12)
C44 0.0397(15) 0.0276(13) 0.075(2) 0.0013(12) -0.0033(14) -0.0156(13)
B20 0.0252(12) 0.0212(12) 0.0224(12) 0.0002(10) -0.0008(10) -0.0057(9)
B45 0.0210(12) 0.0239(12) 0.0219(12) -0.0020(9) 0.0010(9) -0.0075(9)

loop_
_atom_type_symbol
_atom_type_description
_atom_type_scat_dispersion_real
_atom_type_scat_dispersion_imag
_atom_type_scat_source
C C 0.0033 0.0016
;
International Tables for Crystallography
(1992, Vol. C, Tables 4.2.6.8 and 6.1.1.4)
;
H H 0.0000 0.0000
;
International Tables for Crystallography
(1992, Vol. C, Table 6.1.1.4)
;
B B 0.0013 0.0007
;
International Tables for Crystallography
(1992, Vol. C, Tables 4.2.6.8 and 6.1.1.4)
;
N N 0.0061 0.0033
;
International Tables for Crystallography
(1992, Vol. C, Tables 4.2.6.8 and 6.1.1.4)
;
O O 0.0106 0.0060
;
International Tables for Crystallography
(1992, Vol. C, Tables 4.2.6.8 and 6.1.1.4)
;

loop_
_geom_angle_atom_site_label_1
_geom_angle_atom_site_label_2
_geom_angle_atom_site_label_3
_geom_angle
_geom_angle_publ_flag
C23 O1 B20 108.40(16) yes
C14 O2 B45 107.32(16) yes
C38 O3 B45 109.24(17) yes
C25 O4 B20 109.26(16) yes
C12 N6 C18 120.38(19) yes
C12 N6 B20 112.79(19) yes
C18 N6 B20 126.81(16) yes
C11 N7 C19 112.16(18) yes
C11 N7 C27 124.1(2) yes
C19 N7 C27 123.69(17) yes
C12 N8 C13 111.98(17) yes
C12 N8 C17 123.02(17) yes
C13 N8 C17 125.0(2) yes
C19 N10 C29 120.10(19) yes
C19 N10 B45 112.51(19) yes
C29 N10 B45 127.18(17) yes
N7 C11 C16 118.3(2) yes
N7 C11 B45 109.87(19) yes
C16 C11 B45 131.82(18) yes
N6 C12 N8 110.00(18) yes
N6 C12 C15 121.4(3) yes
N8 C12 C15 128.56(19) yes
N8 C13 C21 118.46(19) yes
N8 C13 B20 110.3(2) yes
C21 C13 B20 131.04(18) yes
O2 C14 C28 108.4(2) yes
O2 C14 C38 102.95(17) yes
O2 C14 C39 108.10(18) yes
C28 C14 C38 115.0(2) yes
C28 C14 C39 108.8(2) yes
C38 C14 C39 113.1(3) yes
C12 C15 C22 117.5(2) yes
C11 C16 C32 120.7(2) yes
O5 C17 N8 121.9(3) yes
O5 C17 C26 125.0(2) yes
N8 C17 C26 113.00(18) yes
N6 C18 C31 121.4(2) yes
N7 C19 N10 110.35(17) yes
N7 C19 C30 128.0(2) yes
N10 C19 C30 121.6(3) yes
C13 C21 C42 119.8(2) yes
C15 C22 C31 121.4(3) yes
O1 C23 C25 103.66(15) yes
O1 C23 C33 108.34(18) yes
O1 C23 C43 107.9(2) yes
C25 C23 C33 115.5(2) yes
C25 C23 C43 112.2(2) yes
C33 C23 C43 108.84(19) yes
O4 C25 C23 103.42(17) yes
O4 C25 C40 108.42(18) yes
O4 C25 C41 107.81(17) yes
C23 C25 C40 113.4(2) yes
C23 C25 C41 115.3(2) yes
C40 C25 C41 108.1(3) yes
C17 C26 C42 122.5(3) yes
O9 C27 N7 120.4(3) yes
O9 C27 C34 125.6(3) yes
N7 C27 C34 113.97(19) yes
N10 C29 C36 121.2(3) yes
C19 C30 C35 117.7(3) yes
C18 C31 C22 117.8(3) yes
C16 C32 C34 120.1(3) yes
C27 C34 C32 122.5(3) yes
C30 C35 C36 120.8(3) yes
C29 C36 C35 118.6(3) yes
O3 C38 C14 103.21(16) yes
O3 C38 C37 108.1(3) yes
O3 C38 C44 108.53(19) yes
C14 C38 C37 114.0(2) yes
C14 C38 C44 113.2(3) yes
C37 C38 C44 109.3(2) yes
C21 C42 C26 121.0(3) yes
O1 B20 O4 108.93(17) yes
O1 B20 N6 109.05(17) yes
O1 B20 C13 121.3(3) yes
O4 B20 N6 111.3(2) yes
O4 B20 C13 111.68(18) yes
N6 B20 C13 93.50(15) yes
O2 B45 O3 108.48(17) yes
O2 B45 N10 105.49(19) yes
O2 B45 C11 116.97(18) yes
O3 B45 N10 115.69(18) yes
O3 B45 C11 115.6(2) yes
N10 B45 C11 93.79(15) yes
C12 C15 H15 121.269 no
C22 C15 H15 121.281 no
C11 C16 H16 119.665 no
C32 C16 H16 119.663 no
N6 C18 H18 119.272 no
C31 C18 H18 119.280 no
C13 C21 H21 120.092 no
C42 C21 H21 120.103 no
C15 C22 H22 119.282 no
C31 C22 H22 119.281 no
C17 C26 H26 118.763 no
C42 C26 H26 118.762 no
C14 C28 H28A 109.469 no
C14 C28 H28B 109.472 no
C14 C28 H28C 109.470 no
H28A C28 H28B 109.470 no
H28A C28 H28C 109.470 no
H28B C28 H28C 109.475 no
N10 C29 H29 119.409 no
C36 C29 H29 119.405 no
C19 C30 H30 121.147 no
C35 C30 H30 121.129 no
C18 C31 H31 121.115 no
C22 C31 H31 121.124 no
C16 C32 H32 119.952 no
C34 C32 H32 119.956 no
C23 C33 H33A 109.477 no
C23 C33 H33B 109.474 no
C23 C33 H33C 109.472 no
H33A C33 H33B 109.473 no
H33A C33 H33C 109.463 no
H33B C33 H33C 109.469 no
C27 C34 H34 118.760 no
C32 C34 H34 118.761 no
C30 C35 H35 119.594 no
C36 C35 H35 119.586 no
C29 C36 H36 120.715 no
C35 C36 H36 120.724 no
C38 C37 H37A 109.466 no
C38 C37 H37B 109.475 no
C38 C37 H37C 109.471 no
H37A C37 H37B 109.468 no
H37A C37 H37C 109.468 no
H37B C37 H37C 109.479 no
C14 C39 H39A 109.472 no
C14 C39 H39B 109.474 no
C14 C39 H39C 109.471 no
H39A C39 H39B 109.475 no
H39A C39 H39C 109.464 no
H39B C39 H39C 109.470 no
C25 C40 H40A 109.478 no
C25 C40 H40B 109.476 no
C25 C40 H40C 109.469 no
H40A C40 H40B 109.470 no
H40A C40 H40C 109.466 no
H40B C40 H40C 109.468 no
C25 C41 H41A 109.471 no
C25 C41 H41B 109.473 no
C25 C41 H41C 109.473 no
H41A C41 H41B 109.475 no
H41A C41 H41C 109.466 no
H41B C41 H41C 109.470 no
C21 C42 H42 119.488 no
C26 C42 H42 119.492 no
C23 C43 H43A 109.466 no
C23 C43 H43B 109.472 no
C23 C43 H43C 109.469 no
H43A C43 H43B 109.476 no
H43A C43 H43C 109.473 no
H43B C43 H43C 109.472 no
C38 C44 H44A 109.469 no
C38 C44 H44B 109.464 no
C38 C44 H44C 109.466 no
H44A C44 H44B 109.478 no
H44A C44 H44C 109.477 no
H44B C44 H44C 109.473 no

loop_
_geom_bond_atom_site_label_1
_geom_bond_atom_site_label_2
_geom_bond_distance
_geom_bond_publ_flag
O1 C23 1.446(3) yes
O1 B20 1.424(3) yes
O2 C14 1.443(3) yes
O2 B45 1.440(3) yes
O3 C38 1.450(3) yes
O3 B45 1.422(3) yes
O4 C25 1.444(3) yes
O4 B20 1.432(3) yes
O5 C17 1.236(3) yes
O9 C27 1.244(3) yes
N6 C12 1.348(3) yes
N6 C18 1.343(4) yes
N6 B20 1.669(3) yes
N7 C11 1.402(3) yes
N7 C19 1.412(4) yes
N7 C27 1.411(3) yes
N8 C12 1.418(4) yes
N8 C13 1.402(3) yes
N8 C17 1.412(3) yes
N10 C19 1.348(3) yes
N10 C29 1.345(4) yes
N10 B45 1.667(3) yes
C11 C16 1.351(4) yes
C11 B45 1.636(4) yes
C12 C15 1.383(3) yes
C13 C21 1.351(4) yes
C13 B20 1.632(4) yes
C14 C28 1.521(4) yes
C14 C38 1.567(4) yes
C14 C39 1.531(4) yes
C15 C22 1.381(4) yes
C16 C32 1.423(4) yes
C17 C26 1.443(4) yes
C18 C31 1.375(4) yes
C19 C30 1.392(3) yes
C21 C42 1.422(4) yes
C22 C31 1.388(4) yes
C23 C25 1.569(4) yes
C23 C33 1.517(3) yes
C23 C43 1.528(4) yes
C25 C40 1.529(4) yes
C25 C41 1.522(4) yes
C26 C42 1.349(4) yes
C27 C34 1.436(4) yes
C29 C36 1.380(4) yes
C30 C35 1.377(5) yes
C32 C34 1.352(4) yes
C35 C36 1.387(4) yes
C37 C38 1.519(4) yes
C38 C44 1.532(4) yes
C15 H15 0.950 no
C16 H16 0.950 no
C18 H18 0.950 no
C21 H21 0.950 no
C22 H22 0.950 no
C26 H26 0.950 no
C28 H28A 0.980 no
C28 H28B 0.980 no
C28 H28C 0.980 no
C29 H29 0.950 no
C30 H30 0.950 no
C31 H31 0.950 no
C32 H32 0.950 no
C33 H33A 0.980 no
C33 H33B 0.980 no
C33 H33C 0.980 no
C34 H34 0.950 no
C35 H35 0.950 no
C36 H36 0.950 no
C37 H37A 0.980 no
C37 H37B 0.980 no
C37 H37C 0.980 no
C39 H39A 0.980 no
C39 H39B 0.980 no
C39 H39C 0.980 no
C40 H40A 0.980 no
C40 H40B 0.980 no
C40 H40C 0.980 no
C41 H41A 0.980 no
C41 H41B 0.980 no
C41 H41C 0.980 no
C42 H42 0.950 no
C43 H43A 0.980 no
C43 H43B 0.980 no
C43 H43C 0.980 no
C44 H44A 0.980 no
C44 H44B 0.980 no
C44 H44C 0.980 no

loop_
_geom_contact_atom_site_label_1
_geom_contact_atom_site_label_2
_geom_contact_distance
_geom_contact_publ_flag
_geom_contact_site_symmetry_2
O1 C12 3.575(3) no .
O1 C18 3.098(3) no .
O1 C21 3.445(3) no .
O1 C40 3.235(4) no .
O2 N7 3.398(3) no .
O2 C16 3.512(4) no .
O2 C19 3.354(3) no .
O2 C29 3.164(3) no .
O2 C44 3.185(3) no .
O3 C16 3.308(3) no .
O3 C29 3.286(3) no .
O3 C39 3.184(3) no .
O4 N8 3.363(3) no .
O4 C12 3.393(3) no .
O4 C18 3.333(3) no .
O4 C21 3.351(4) no .
O4 C43 3.201(3) no .
O5 C12 2.849(3) no .
O5 C15 2.825(4) no .
O5 C42 3.590(4) no .
O9 C19 2.833(3) no .
O9 C30 2.801(4) no .
O9 C32 3.600(4) no .
N6 C22 2.724(3) no .
N6 C25 3.537(3) no .
N7 C29 3.536(4) no .
N7 C32 2.741(4) no .
N8 C18 3.536(4) no .
N8 C42 2.726(4) no .
N10 C35 2.740(3) no .
C11 C14 3.526(3) no .
C11 C34 2.790(4) no .
C12 C21 3.590(4) no .
C12 C31 2.743(4) no .
C13 C26 2.789(3) no .
C15 C17 3.051(4) no .
C15 C18 2.749(3) no .
C16 C19 3.582(4) no .
C16 C27 2.837(3) no .
C17 C21 2.857(3) no .
C19 C36 2.736(5) no .
C27 C30 3.055(4) no .
C28 C37 3.511(5) no .
C28 C44 2.896(4) no .
C29 C30 2.753(4) no .
C33 C40 2.896(4) no .
C33 C41 3.557(4) no .
C33 B20 3.574(3) no .
C37 C39 2.869(4) no .
C37 B45 3.532(3) no .
C39 B45 3.098(4) no .
C40 B20 3.256(4) no .
C41 C43 2.865(5) no .
C41 B20 3.548(4) no .
C43 B20 3.152(4) no .
C44 B45 3.259(4) no .
O1 O5 3.309(3) no 2_766
O1 N8 3.164(3) no 2_766
O1 C12 3.394(3) no 2_766
O1 C15 3.557(4) no 2_766
O1 C17 3.066(3) no 2_766
O2 C22 3.198(3) no 2_766
O3 O9 3.333(3) no 2_665
O3 N7 3.074(3) no 2_665
O3 C19 3.246(3) no 2_665
O3 C27 3.072(3) no 2_665
O3 C30 3.405(4) no 2_665
O4 C35 3.358(3) no 2_666
O5 O1 3.309(3) no 2_766
O5 C32 3.432(4) no 1_556
O5 C33 3.453(4) no 2_766
O9 O3 3.333(3) no 2_665
O9 C33 3.594(4) no 1_545
O9 C37 3.592(4) no 2_665
O9 C41 3.404(3) no 1_545
N7 O3 3.074(3) no 2_665
N8 O1 3.164(3) no 2_766
N10 C16 3.576(3) no 2_665
C12 O1 3.394(3) no 2_766
C15 O1 3.557(4) no 2_766
C16 N10 3.576(3) no 2_665
C16 C29 3.480(4) no 2_665
C17 O1 3.066(3) no 2_766
C17 C36 3.531(4) no 2_666
C18 C21 3.502(4) no 2_766
C18 C42 3.398(4) no 2_766
C19 O3 3.246(3) no 2_665
C21 C18 3.502(4) no 2_766
C21 C31 3.559(4) no 2_766
C22 O2 3.198(3) no 2_766
C27 O3 3.072(3) no 2_665
C28 C28 3.532(4) no 2_775
C29 C16 3.480(4) no 2_665
C29 C32 3.407(4) no 2_665
C29 C43 3.596(5) no .
C30 O3 3.405(4) no 2_665
C31 C21 3.559(4) no 2_766
C31 C39 3.435(5) no 1_556
C31 C42 3.574(4) no 2_766
C32 O5 3.432(4) no 1_554
C32 C29 3.407(4) no 2_665
C33 O5 3.453(4) no 2_766
C33 O9 3.594(4) no 1_565
C35 O4 3.358(3) no 2_666
C36 C17 3.531(4) no 2_666
C37 O9 3.592(4) no 2_665
C39 C31 3.435(5) no 1_554
C41 O9 3.404(3) no 1_565
C42 C18 3.398(4) no 2_766
C42 C31 3.574(4) no 2_766
C43 C29 3.596(5) no .
O1 H18 2.8962 no .
O1 H21 3.3671 no .
O1 H33A 2.6221 no .
O1 H33B 3.2490 no .
O1 H33C 2.5764 no .
O1 H40A 2.9883 no .
O1 H43A 2.6222 no .
O1 H43B 2.5794 no .
O1 H43C 3.2518 no .
O2 H16 3.5812 no .
O2 H28A 2.6278 no .
O2 H28B 3.2496 no .
O2 H28C 2.5763 no .
O2 H29 3.1267 no .
O2 H39A 2.6258 no .
O2 H39B 2.5850 no .
O2 H39C 3.2537 no .
O2 H44A 2.9227 no .
O3 H16 3.1932 no .
O3 H29 3.1339 no .
O3 H37A 2.6121 no .
O3 H37B 3.2516 no .
O3 H37C 2.5852 no .
O3 H39A 2.9137 no .
O3 H44A 2.6390 no .
O3 H44B 2.5968 no .
O3 H44C 3.2650 no .
O4 H18 3.3282 no .
O4 H21 3.3968 no .
O4 H40A 2.6376 no .
O4 H40B 2.5837 no .
O4 H40C 3.2568 no .
O4 H41A 2.6147 no .
O4 H41B 3.2446 no .
O4 H41C 2.5698 no .
O4 H43A 2.9392 no .
O5 H15 2.2474 no .
O5 H26 2.6183 no .
O9 H30 2.2262 no .
O9 H34 2.6251 no .
N6 H15 3.2404 no .
N6 H31 3.2288 no .
N6 H40A 3.3194 no .
N7 H16 3.2278 no .
N7 H30 2.7699 no .
N7 H34 3.2536 no .
N8 H15 2.7760 no .
N8 H21 3.2321 no .
N8 H26 3.2491 no .
N10 H30 3.2492 no .
N10 H36 3.2298 no .
N10 H44A 3.4305 no .
C11 H32 3.2601 no .
C11 H39A 3.0903 no .
C12 H18 3.1878 no .
C12 H22 3.2236 no .
C13 H42 3.2488 no .
C13 H43A 3.3256 no .
C14 H37A 2.7296 no .
C14 H37B 2.8397 no .
C14 H37C 3.4192 no .
C14 H44A 2.7186 no .
C14 H44B 3.4193 no .
C14 H44C 2.8466 no .
C15 H31 3.2742 no .
C16 H34 3.2595 no .
C16 H39A 2.8769 no .
C17 H15 2.8349 no .
C17 H42 3.3013 no .
C18 H22 3.2247 no .
C18 H40A 2.9613 no .
C19 H29 3.1880 no .
C19 H35 3.2339 no .
C21 H26 3.2638 no .
C21 H43A 3.1054 no .
C22 H18 3.2267 no .
C23 H40A 2.7174 no .
C23 H40B 3.4204 no .
C23 H40C 2.8529 no .
C23 H41A 2.7549 no .
C23 H41B 2.8690 no .
C23 H41C 3.4357 no .
C25 H18 3.5838 no .
C25 H33A 2.7602 no .
C25 H33B 2.8639 no .
C25 H33C 3.4356 no .
C25 H43A 2.6931 no .
C25 H43B 3.4066 no .
C25 H43C 2.8299 no .
C26 H21 3.2614 no .
C27 H30 2.8348 no .
C27 H32 3.2994 no .
C28 H37B 3.3583 no .
C28 H39A 3.3322 no .
C28 H39B 2.6695 no .
C28 H39C 2.6647 no .
C28 H44A 2.8656 no .
C28 H44C 2.7186 no .
C29 H35 3.2380 no .
C29 H44A 3.0632 no .
C30 H36 3.2622 no .
C31 H15 3.2764 no .
C33 H40A 2.8397 no .
C33 H40C 2.7416 no .
C33 H41B 3.4252 no .
C33 H43A 3.3271 no .
C33 H43B 2.6645 no .
C33 H43C 2.6606 no .
C34 H16 3.2542 no .
C35 H29 3.2379 no .
C36 H30 3.2660 no .
C37 H28B 3.3705 no .
C37 H39A 2.8343 no .
C37 H39C 2.6954 no .
C37 H44A 3.3363 no .
C37 H44B 2.6799 no .
C37 H44C 2.6712 no .
C38 H28A 2.7426 no .
C38 H28B 2.8685 no .
C38 H28C 3.4300 no .
C38 H29 3.5493 no .
C38 H39A 2.7124 no .
C38 H39B 3.4172 no .
C38 H39C 2.8486 no .
C39 H16 3.1846 no .
C39 H28A 3.3341 no .
C39 H28B 2.6581 no .
C39 H28C 2.6710 no .
C39 H37A 2.4972 no .
C39 H37B 3.0684 no .
C40 H18 3.1607 no .
C40 H33A 2.5493 no .
C40 H33B 3.0764 no .
C40 H41A 3.3247 no .
C40 H41B 2.6500 no .
C40 H41C 2.6508 no .
C41 H33B 3.4204 no .
C41 H40A 3.3232 no .
C41 H40B 2.6547 no .
C41 H40C 2.6500 no .
C41 H43A 2.8047 no .
C41 H43C 2.6990 no .
C43 H21 3.2099 no .
C43 H33A 3.3293 no .
C43 H33B 2.6585 no .
C43 H33C 2.6611 no .
C43 H41A 2.5055 no .
C43 H41B 3.0587 no .
C44 H28A 2.5204 no .
C44 H28B 3.1139 no .
C44 H29 3.0666 no .
C44 H37A 3.3388 no .
C44 H37B 2.6742 no .
C44 H37C 2.6710 no .
B20 H18 2.8537 no .
B20 H21 2.9288 no .
B20 H40A 3.0922 no .
B20 H41A 3.5875 no .
B20 H43A 2.9436 no .
B20 H43B 3.5604 no .
B45 H16 2.9387 no .
B45 H29 2.8637 no .
B45 H37A 3.5561 no .
B45 H39A 2.8640 no .
B45 H39B 3.5103 no .
B45 H44A 3.0955 no .
H15 H22 2.3392 no .
H16 H32 2.3681 no .
H16 H37A 3.3799 no .
H16 H39A 2.2524 no .
H16 H39B 3.5227 no .
H18 H31 2.3309 no .
H18 H33A 3.2127 no .
H18 H40A 2.2678 no .
H18 H40B 3.5513 no .
H21 H42 2.3660 no .
H21 H43A 2.3661 no .
H21 H43B 3.3869 no .
H22 H31 2.3437 no .
H26 H42 2.2739 no .
H28A H39B 3.5683 no .
H28A H39C 3.5586 no .
H28A H44A 2.2554 no .
H28A H44B 3.4875 no .
H28A H44C 2.3327 no .
H28B H37B 2.9551 no .
H28B H39A 3.5537 no .
H28B H39B 2.9421 no .
H28B H39C 2.4666 no .
H28B H44A 3.3271 no .
H28B H44C 2.6675 no .
H28C H39A 3.5658 no .
H28C H39B 2.4855 no .
H28C H39C 2.9542 no .
H29 H36 2.3319 no .
H29 H44A 2.2429 no .
H29 H44B 3.2813 no .
H30 H35 2.3374 no .
H32 H34 2.2833 no .
H33A H40A 2.2374 no .
H33A H40B 3.5142 no .
H33A H40C 2.4090 no .
H33A H43B 3.5611 no .
H33A H43C 3.5569 no .
H33B H40A 3.2594 no .
H33B H40C 2.6376 no .
H33B H41B 3.0267 no .
H33B H43A 3.5531 no .
H33B H43B 2.9450 no .
H33B H43C 2.4676 no .
H33C H43A 3.5569 no .
H33C H43B 2.4746 no .
H33C H43C 2.9431 no .
H35 H36 2.3414 no .
H37A H39A 2.2203 no .
H37A H39B 3.4632 no .
H37A H39C 2.3212 no .
H37A H44B 3.5734 no .
H37A H44C 3.5683 no .
H37B H39A 3.2805 no .
H37B H39C 2.6198 no .
H37B H44A 3.5654 no .
H37B H44B 2.9666 no .
H37B H44C 2.4845 no .
H37C H44A 3.5672 no .
H37C H44B 2.4904 no .
H37C H44C 2.9489 no .
H40A H41B 3.5461 no .
H40A H41C 3.5489 no .
H40B H41A 3.5524 no .
H40B H41B 2.9350 no .
H40B H41C 2.4600 no .
H40C H41A 3.5485 no .
H40C H41B 2.4541 no .
H40C H41C 2.9294 no .
H41A H43A 2.1936 no .
H41A H43B 3.4679 no .
H41A H43C 2.3518 no .
H41B H43A 3.2420 no .
H41B H43C 2.6086 no .
O1 H15 3.4621 no 2_766
O2 H15 3.2468 no 2_766
O2 H22 2.3619 no 2_766
O2 H43B 3.3283 no .
O3 H30 3.3143 no 2_665
O4 H35 2.4843 no 2_666
O5 H28B 3.1172 no 1_546
O5 H28C 3.5790 no 2_766
O5 H32 2.5072 no 1_556
O5 H33C 2.6017 no 2_766
O5 H36 3.1358 no 2_666
O5 H37B 3.1371 no 1_546
O5 H43B 3.4799 no 2_766
O5 H44C 3.2284 no 1_546
O9 H31 2.7752 no 2_766
O9 H33B 2.6734 no 1_545
O9 H37C 2.7399 no 2_665
O9 H40C 3.3592 no 1_545
O9 H41B 2.4642 no 1_545
O9 H43C 3.1768 no 1_545
O9 H44B 3.0215 no 2_665
N7 H22 2.9268 no 2_766
N7 H31 3.1206 no 2_766
N8 H35 3.2080 no 2_666
N8 H36 3.1915 no 2_666
N10 H22 3.0807 no 2_766
C11 H22 2.9640 no 2_766
C12 H16 3.4731 no 1_556
C13 H35 2.9607 no 2_666
C13 H36 3.5867 no 2_666
C15 H16 3.1458 no 1_556
C15 H32 3.4062 no 1_556
C15 H43B 3.0510 no 2_766
C16 H39B 3.3132 no 2_765
C17 H32 3.4279 no 1_556
C17 H33C 3.1884 no 2_766
C17 H36 2.7780 no 2_666
C17 H37B 3.4942 no 1_546
C18 H33A 3.5146 no 2_776
C18 H39C 3.5217 no 1_556
C18 H40C 3.4114 no 2_776
C18 H42 3.5628 no 2_766
C19 H22 3.0500 no 2_766
C19 H31 3.3943 no 2_766
C21 H35 3.3693 no 2_666
C22 H16 3.5555 no 1_556
C22 H21 3.4465 no 2_766
C22 H39A 3.1631 no 1_556
C22 H39B 3.4585 no 1_556
C22 H43B 3.5780 no 2_766
C26 H18 3.4739 no 2_766
C26 H36 2.8734 no 2_666
C26 H37B 3.0897 no 1_546
C26 H40B 3.3918 no 1_545
C26 H40C 3.4617 no 1_545
C26 H41A 3.3453 no 2_666
C27 H31 2.9288 no 2_766
C27 H33B 3.1393 no 1_545
C27 H37C 3.4671 no 2_665
C27 H44B 3.1114 no 2_665
C28 H28B 3.2094 no 2_775
C28 H28C 3.1938 no 2_775
C28 H34 3.4003 no 1_565
C28 H43B 3.4724 no .
C29 H32 3.5137 no 2_665
C29 H43A 3.1141 no .
C29 H43C 3.5017 no .
C30 H21 3.4168 no .
C30 H37A 3.5751 no 2_665
C30 H37C 3.3623 no 2_665
C30 H42 3.2323 no .
C31 H21 3.4657 no 2_766
C31 H33B 3.5095 no 2_776
C31 H39A 3.1958 no 1_556
C31 H39B 3.4546 no 1_556
C31 H39C 3.0920 no 1_556
C31 H40C 3.5147 no 2_776
C31 H42 3.4620 no 2_766
C32 H15 3.4211 no 1_554
C32 H28C 3.3312 no 2_765
C32 H29 3.3674 no 2_665
C32 H39B 3.0897 no 2_765
C32 H44C 3.4727 no 1_545
C33 H28B 3.5791 no 2_775
C33 H31 3.4239 no 2_776
C33 H39C 3.0583 no 2_775
C34 H28A 3.3518 no 1_545
C34 H33B 3.2867 no 1_545
C34 H39B 3.2811 no 2_765
C34 H44B 3.0809 no 2_665
C34 H44C 3.4692 no 1_545
C35 H16 3.4172 no 2_665
C35 H21 3.0578 no .
C35 H42 3.3766 no .
C36 H16 3.4564 no 2_665
C36 H21 3.2485 no .
C36 H32 3.5129 no 2_665
C36 H43A 3.0824 no .
C37 H26 3.0466 no 1_564
C37 H30 3.2737 no 2_665
C37 H40B 2.9672 no 1_554
C39 H31 3.4079 no 1_554
C40 H18 3.3444 no 2_776
C40 H26 3.1706 no 1_565
C40 H37A 3.5031 no 1_556
C40 H42 3.5667 no 1_565
C41 H26 3.5195 no 2_666
C41 H37C 3.4853 no 2_675
C41 H41C 3.4835 no 2_676
C41 H42 3.2936 no 2_666
C42 H18 3.3575 no 2_766
C42 H36 3.2935 no 2_666
C42 H40C 3.3664 no 1_545
C42 H41A 3.3090 no 2_666
C42 H41C 3.3693 no 2_666
C43 H15 3.4573 no 2_766
C43 H28A 3.5711 no .
C43 H29 3.3575 no .
C44 H29 3.5946 no 2_675
C44 H34 3.4045 no 1_565
C44 H44A 3.3295 no 2_675
C44 H44B 3.5446 no 2_675
B20 H35 3.1893 no 2_666
B45 H22 2.9398 no 2_766
H15 O1 3.4621 no 2_766
H15 O2 3.2468 no 2_766
H15 C32 3.4211 no 1_556
H15 C43 3.4573 no 2_766
H15 H16 3.1744 no 1_556
H15 H28C 2.8694 no 2_766
H15 H32 2.7862 no 1_556
H15 H33C 3.5136 no 2_766
H15 H43B 2.5721 no 2_766
H16 C12 3.4731 no 1_554
H16 C15 3.1458 no 1_554
H16 C22 3.5555 no 1_554
H16 C35 3.4172 no 2_665
H16 C36 3.4564 no 2_665
H16 H15 3.1744 no 1_554
H18 C26 3.4739 no 2_766
H18 C40 3.3444 no 2_776
H18 C42 3.3575 no 2_766
H18 H33A 2.8664 no 2_776
H18 H33B 3.5725 no 2_776
H18 H40A 3.0663 no 2_776
H18 H40C 2.7470 no 2_776
H18 H42 3.4711 no 2_766
H21 C22 3.4465 no 2_766
H21 C30 3.4168 no .
H21 C31 3.4657 no 2_766
H21 C35 3.0578 no .
H21 C36 3.2485 no .
H21 H35 3.2333 no .
H21 H36 3.5253 no .
H22 O2 2.3619 no 2_766
H22 N7 2.9268 no 2_766
H22 N10 3.0807 no 2_766
H22 C11 2.9640 no 2_766
H22 C19 3.0500 no 2_766
H22 B45 2.9398 no 2_766
H22 H39A 3.3565 no 1_556
H22 H39B 3.2664 no 1_556
H22 H39B 3.5574 no 2_766
H22 H43B 3.5338 no 2_766
H26 C37 3.0466 no 1_546
H26 C40 3.1706 no 1_545
H26 C41 3.5195 no 2_666
H26 H33A 3.5689 no 2_766
H26 H33C 3.5347 no 2_766
H26 H36 3.2231 no 2_666
H26 H37A 3.5300 no 1_546
H26 H37B 2.2663 no 1_546
H26 H37C 3.0330 no 1_546
H26 H40A 3.3980 no 1_545
H26 H40B 2.6041 no 1_545
H26 H40C 3.0371 no 1_545
H26 H41A 3.0815 no 2_666
H26 H41C 3.2817 no 2_666
H28A C34 3.3518 no 1_565
H28A C43 3.5711 no .
H28A H28B 3.2249 no 2_775
H28A H28C 3.2094 no 2_775
H28A H32 3.3613 no 1_565
H28A H34 2.5007 no 1_565
H28A H43B 2.9495 no .
H28A H43C 3.2835 no .
H28B O5 3.1172 no 1_564
H28B C28 3.2094 no 2_775
H28B C33 3.5791 no 2_775
H28B H28A 3.2249 no 2_775
H28B H28B 3.1691 no 2_775
H28B H28C 2.7170 no 2_775
H28B H32 3.3716 no 1_565
H28B H33C 2.7504 no 2_775
H28B H34 3.5555 no 1_565
H28C O5 3.5790 no 2_766
H28C C28 3.1938 no 2_775
H28C C32 3.3312 no 2_765
H28C H15 2.8694 no 2_766
H28C H28A 3.2094 no 2_775
H28C H28B 2.7170 no 2_775
H28C H28C 3.1374 no 2_775
H28C H32 2.9095 no 2_765
H28C H34 3.5000 no 2_765
H28C H43B 3.2082 no .
H29 C32 3.3674 no 2_665
H29 C43 3.3575 no .
H29 C44 3.5946 no 2_675
H29 H32 3.4166 no 2_665
H29 H43A 3.0974 no .
H29 H43B 3.3972 no .
H29 H43C 3.0281 no .
H29 H44B 3.2501 no 2_675
H29 H44C 3.1622 no 2_675
H30 O3 3.3143 no 2_665
H30 C37 3.2737 no 2_665
H30 H31 3.5002 no 2_766
H30 H37A 3.1311 no 2_665
H30 H37C 2.6300 no 2_665
H30 H41B 3.3117 no 1_545
H30 H41C 3.3265 no 2_666
H30 H42 2.9587 no .
H31 O9 2.7752 no 2_766
H31 N7 3.1206 no 2_766
H31 C19 3.3943 no 2_766
H31 C27 2.9288 no 2_766
H31 C33 3.4239 no 2_776
H31 C39 3.4079 no 1_556
H31 H30 3.5002 no 2_766
H31 H33A 3.2236 no 2_776
H31 H33B 2.7434 no 2_776
H31 H39A 3.4409 no 1_556
H31 H39B 3.2995 no 1_556
H31 H39C 2.9374 no 1_556
H31 H40C 2.9800 no 2_776
H31 H42 3.2985 no 2_766
H32 O5 2.5072 no 1_554
H32 C15 3.4062 no 1_554
H32 C17 3.4279 no 1_554
H32 C29 3.5137 no 2_665
H32 C36 3.5129 no 2_665
H32 H15 2.7862 no 1_554
H32 H28A 3.3613 no 1_545
H32 H28B 3.3716 no 1_545
H32 H28C 2.9095 no 2_765
H32 H29 3.4166 no 2_665
H32 H36 3.4293 no 2_665
H32 H39B 3.3577 no 2_765
H32 H44C 2.9500 no 1_545
H33A C18 3.5146 no 2_776
H33A H18 2.8664 no 2_776
H33A H26 3.5689 no 2_766
H33A H31 3.2236 no 2_776
H33A H37B 3.4744 no 2_775
H33A H39C 3.0436 no 2_775
H33A H40A 2.9402 no 2_776
H33B O9 2.6734 no 1_565
H33B C27 3.1393 no 1_565
H33B C31 3.5095 no 2_776
H33B C34 3.2867 no 1_565
H33B H18 3.5725 no 2_776
H33B H31 2.7434 no 2_776
H33B H34 2.9959 no 1_565
H33B H39C 2.8083 no 2_775
H33C O5 2.6017 no 2_766
H33C C17 3.1884 no 2_766
H33C H15 3.5136 no 2_766
H33C H26 3.5347 no 2_766
H33C H28B 2.7504 no 2_775
H33C H37B 3.1959 no 2_775
H33C H39C 2.8065 no 2_775
H34 C28 3.4003 no 1_545
H34 C44 3.4045 no 1_545
H34 H28A 2.5007 no 1_545
H34 H28B 3.5555 no 1_545
H34 H28C 3.5000 no 2_765
H34 H33B 2.9959 no 1_545
H34 H43C 2.9084 no 1_545
H34 H44A 2.9633 no 1_545
H34 H44B 2.8279 no 2_665
H34 H44C 2.9372 no 1_545
H35 O4 2.4843 no 2_666
H35 N8 3.2080 no 2_666
H35 C13 2.9607 no 2_666
H35 C21 3.3693 no 2_666
H35 B20 3.1893 no 2_666
H35 H21 3.2333 no .
H35 H41C 3.5220 no 2_666
H35 H42 3.2099 no .
H36 O5 3.1358 no 2_666
H36 N8 3.1915 no 2_666
H36 C13 3.5867 no 2_666
H36 C17 2.7780 no 2_666
H36 C26 2.8734 no 2_666
H36 C42 3.2935 no 2_666
H36 H21 3.5253 no .
H36 H26 3.2231 no 2_666
H36 H32 3.4293 no 2_665
H36 H41A 3.0623 no .
H36 H43A 3.0453 no .
H37A C30 3.5751 no 2_665
H37A C40 3.5031 no 1_554
H37A H26 3.5300 no 1_564
H37A H30 3.1311 no 2_665
H37A H40A 3.4345 no 1_554
H37A H40B 2.7598 no 1_554
H37B O5 3.1371 no 1_564
H37B C17 3.4942 no 1_564
H37B C26 3.0897 no 1_564
H37B H26 2.2663 no 1_564
H37B H33A 3.4744 no 2_775
H37B H33C 3.1959 no 2_775
H37B H40B 2.8335 no 1_554
H37C O9 2.7399 no 2_665
H37C C27 3.4671 no 2_665
H37C C30 3.3623 no 2_665
H37C C41 3.4853 no 2_675
H37C H26 3.0330 no 1_564
H37C H30 2.6300 no 2_665
H37C H40B 2.7997 no 1_554
H37C H41A 3.5120 no 2_675
H37C H41B 2.7841 no 2_675
H39A C22 3.1631 no 1_554
H39A C31 3.1958 no 1_554
H39A H22 3.3565 no 1_554
H39A H31 3.4409 no 1_554
H39B C16 3.3132 no 2_765
H39B C22 3.4585 no 1_554
H39B C31 3.4546 no 1_554
H39B C32 3.0897 no 2_765
H39B C34 3.2811 no 2_765
H39B H22 3.2664 no 1_554
H39B H22 3.5574 no 2_766
H39B H31 3.2995 no 1_554
H39B H32 3.3577 no 2_765
H39C C18 3.5217 no 1_554
H39C C31 3.0920 no 1_554
H39C C33 3.0583 no 2_775
H39C H31 2.9374 no 1_554
H39C H33A 3.0436 no 2_775
H39C H33B 2.8083 no 2_775
H39C H33C 2.8065 no 2_775
H40A H18 3.0663 no 2_776
H40A H26 3.3980 no 1_565
H40A H33A 2.9402 no 2_776
H40A H37A 3.4345 no 1_556
H40A H40A 3.1077 no 2_776
H40B C26 3.3918 no 1_565
H40B C37 2.9672 no 1_556
H40B H26 2.6041 no 1_565
H40B H37A 2.7598 no 1_556
H40B H37B 2.8335 no 1_556
H40B H37C 2.7997 no 1_556
H40B H41B 3.5828 no 2_676
H40B H41C 3.2279 no 2_676
H40B H42 3.3878 no 1_565
H40C O9 3.3592 no 1_565
H40C C18 3.4114 no 2_776
H40C C26 3.4617 no 1_565
H40C C31 3.5147 no 2_776
H40C C42 3.3664 no 1_565
H40C H18 2.7470 no 2_776
H40C H26 3.0371 no 1_565
H40C H31 2.9800 no 2_776
H40C H41C 3.5757 no 2_676
H40C H42 2.8628 no 1_565
H41A C26 3.3453 no 2_666
H41A C42 3.3090 no 2_666
H41A H26 3.0815 no 2_666
H41A H36 3.0623 no .
H41A H37C 3.5120 no 2_675
H41A H42 3.0160 no 2_666
H41B O9 2.4642 no 1_565
H41B H30 3.3117 no 1_565
H41B H37C 2.7841 no 2_675
H41B H40B 3.5828 no 2_676
H41B H41C 3.2475 no 2_676
H41C C41 3.4835 no 2_676
H41C C42 3.3693 no 2_666
H41C H26 3.2817 no 2_666
H41C H30 3.3265 no 2_666
H41C H35 3.5220 no 2_666
H41C H40B 3.2279 no 2_676
H41C H40C 3.5757 no 2_676
H41C H41B 3.2475 no 2_676
H41C H41C 2.8509 no 2_676
H41C H42 2.6813 no 2_666
H42 C18 3.5628 no 2_766
H42 C30 3.2323 no .
H42 C31 3.4620 no 2_766
H42 C35 3.3766 no .
H42 C40 3.5667 no 1_545
H42 C41 3.2936 no 2_666
H42 H18 3.4711 no 2_766
H42 H30 2.9587 no .
H42 H31 3.2985 no 2_766
H42 H35 3.2099 no .
H42 H40B 3.3878 no 1_545
H42 H40C 2.8628 no 1_545
H42 H41A 3.0160 no 2_666
H42 H41C 2.6813 no 2_666
H43A C29 3.1141 no .
H43A C36 3.0824 no .
H43A H29 3.0974 no .
H43A H36 3.0453 no .
H43B O2 3.3283 no .
H43B O5 3.4799 no 2_766
H43B C15 3.0510 no 2_766
H43B C22 3.5780 no 2_766
H43B C28 3.4724 no .
H43B H15 2.5721 no 2_766
H43B H22 3.5338 no 2_766
H43B H28A 2.9495 no .
H43B H28C 3.2082 no .
H43B H29 3.3972 no .
H43C O9 3.1768 no 1_565
H43C C29 3.5017 no .
H43C H28A 3.2835 no .
H43C H29 3.0281 no .
H43C H34 2.9084 no 1_565
H43C H44A 3.4669 no .
H43C H44B 3.2643 no 2_675
H44A C44 3.3295 no 2_675
H44A H34 2.9633 no 1_565
H44A H43C 3.4669 no .
H44A H44A 3.0940 no 2_675
H44A H44B 2.9138 no 2_675
H44A H44C 3.4515 no 2_675
H44B O9 3.0215 no 2_665
H44B C27 3.1114 no 2_665
H44B C34 3.0809 no 2_665
H44B C44 3.5446 no 2_675
H44B H29 3.2501 no 2_675
H44B H34 2.8279 no 2_665
H44B H43C 3.2643 no 2_675
H44B H44A 2.9138 no 2_675
H44B H44B 3.5398 no 2_675
H44C O5 3.2284 no 1_564
H44C C32 3.4727 no 1_565
H44C C34 3.4692 no 1_565
H44C H29 3.1622 no 2_675
H44C H32 2.9500 no 1_565
H44C H34 2.9372 no 1_565
H44C H44A 3.4515 no 2_675

loop_
_geom_torsion_atom_site_label_1
_geom_torsion_atom_site_label_2
_geom_torsion_atom_site_label_3
_geom_torsion_atom_site_label_4
_geom_torsion
_geom_torsion_publ_flag
C23 O1 B20 O4 -13.4(3) no
C23 O1 B20 N6 -135.06(17) no
C23 O1 B20 C13 118.3(2) no
B20 O1 C23 C25 23.3(3) no
B20 O1 C23 C33 146.48(18) no
B20 O1 C23 C43 -95.8(2) no
C14 O2 B45 O3 -19.6(3) no
C14 O2 B45 N10 -144.09(16) no
C14 O2 B45 C11 113.32(18) no
B45 O2 C14 C28 151.03(17) no
B45 O2 C14 C38 28.8(3) no
B45 O2 C14 C39 -91.15(19) no
C38 O3 B45 O2 0.6(3) no
C38 O3 B45 N10 118.8(2) no
C38 O3 B45 C11 -133.05(18) no
B45 O3 C38 C14 16.7(3) no
B45 O3 C38 C37 137.83(18) no
B45 O3 C38 C44 -103.67(19) no
C25 O4 B20 O1 -3.5(3) no
C25 O4 B20 N6 116.75(17) no
C25 O4 B20 C13 -140.22(17) no
B20 O4 C25 C23 17.3(3) no
B20 O4 C25 C40 -103.4(2) no
B20 O4 C25 C41 139.81(18) no
C12 N6 C18 C31 -2.2(4) no
C18 N6 C12 N8 -175.20(19) no
C18 N6 C12 C15 3.5(4) no
C12 N6 B20 O1 -135.15(19) no
C12 N6 B20 O4 104.7(2) no
C12 N6 B20 C13 -10.2(2) no
B20 N6 C12 N8 6.0(3) no
B20 N6 C12 C15 -175.32(18) no
C18 N6 B20 O1 46.1(3) no
C18 N6 B20 O4 -74.1(3) no
C18 N6 B20 C13 171.0(2) no
B20 N6 C18 C31 176.47(18) no
C11 N7 C19 N10 -3.1(3) no
C11 N7 C19 C30 174.84(19) no
C19 N7 C11 C16 -172.16(17) no
C19 N7 C11 B45 9.9(3) no
C11 N7 C27 O9 171.66(19) no
C11 N7 C27 C34 -7.4(3) no
C27 N7 C11 C16 6.4(3) no
C27 N7 C11 B45 -171.54(18) no
C19 N7 C27 O9 -9.9(4) no
C19 N7 C27 C34 170.98(18) no
C27 N7 C19 N10 178.28(18) no
C27 N7 C19 C30 -3.7(4) no
C12 N8 C13 C21 174.76(18) no
C12 N8 C13 B20 -9.8(3) no
C13 N8 C12 N6 2.4(3) no
C13 N8 C12 C15 -176.2(2) no
C12 N8 C17 O5 9.9(4) no
C12 N8 C17 C26 -172.72(18) no
C17 N8 C12 N6 -178.67(18) no
C17 N8 C12 C15 2.7(4) no
C13 N8 C17 O5 -171.3(2) no
C13 N8 C17 C26 6.1(3) no
C17 N8 C13 C21 -4.1(4) no
C17 N8 C13 B20 171.32(18) no
C19 N10 C29 C36 -0.8(4) no
C29 N10 C19 N7 179.83(18) no
C29 N10 C19 C30 1.7(4) no
C19 N10 B45 O2 -109.9(2) no
C19 N10 B45 O3 130.2(2) no
C19 N10 B45 C11 9.4(2) no
B45 N10 C19 N7 -5.0(3) no
B45 N10 C19 C30 176.91(17) no
C29 N10 B45 O2 64.9(3) no
C29 N10 B45 O3 -55.0(3) no
C29 N10 B45 C11 -175.8(2) no
B45 N10 C29 C36 -175.27(18) no
N7 C11 C16 C32 -1.2(3) no
N7 C11 B45 O2 98.7(2) no
N7 C11 B45 O3 -131.72(18) no
N7 C11 B45 N10 -10.84(19) no
C16 C11 B45 O2 -78.9(3) no
C16 C11 B45 O3 50.7(4) no
C16 C11 B45 N10 171.6(3) no
B45 C11 C16 C32 176.24(19) no
N6 C12 C15 C22 -2.0(4) no
N8 C12 C15 C22 176.5(2) no
N8 C13 C21 C42 -0.2(4) no
N8 C13 B20 O1 126.1(2) no
N8 C13 B20 O4 -103.3(2) no
N8 C13 B20 N6 11.2(2) no
C21 C13 B20 O1 -59.2(4) no
C21 C13 B20 O4 71.4(4) no
C21 C13 B20 N6 -174.1(3) no
B20 C13 C21 C42 -174.5(2) no
O2 C14 C38 O3 -27.7(3) no
O2 C14 C38 C37 -144.69(17) no
O2 C14 C38 C44 89.4(2) no
C28 C14 C38 O3 -145.38(19) no
C28 C14 C38 C37 97.6(3) no
C28 C14 C38 C44 -28.2(3) no
C39 C14 C38 O3 88.7(2) no
C39 C14 C38 C37 -28.3(3) no
C39 C14 C38 C44 -154.14(17) no
C12 C15 C22 C31 -0.8(4) no
C11 C16 C32 C34 -2.3(4) no
O5 C17 C26 C42 173.2(3) no
N8 C17 C26 C42 -4.1(4) no
N6 C18 C31 C22 -0.5(4) no
N7 C19 C30 C35 -178.99(19) no
N10 C19 C30 C35 -1.2(4) no
C13 C21 C42 C26 1.9(4) no
C15 C22 C31 C18 2.0(4) no
O1 C23 C25 O4 -24.6(2) no
O1 C23 C25 C40 92.64(18) no
O1 C23 C25 C41 -141.97(16) no
C33 C23 C25 O4 -142.90(18) no
C33 C23 C25 C40 -25.7(3) no
C33 C23 C25 C41 99.7(3) no
C43 C23 C25 O4 91.57(19) no
C43 C23 C25 C40 -151.22(16) no
C43 C23 C25 C41 -25.8(3) no
C17 C26 C42 C21 0.4(4) no
O9 C27 C34 C32 -175.4(3) no
N7 C27 C34 C32 3.6(4) no
N10 C29 C36 C35 -0.5(4) no
C19 C30 C35 C36 -0.1(4) no
C16 C32 C34 C27 1.0(4) no
C30 C35 C36 C29 0.9(4) no
